data_7215734
loop_
_publ_author_name
'Wang, Lei'
'Hu, Yanjing'
'Wang, Wenqiang'
'Liu, Faqian'
'Huang, Keke'

_publ_section_title
;
 Energetic multi-component molecular solids of tetrafluoroterephthalic
 acid with some aza compounds by strong hydrogen bonds and weak
 intermolecular interactions of C--H&#x22EF;F and C--H&#x22EF;O
;
_journal_issue 20
_journal_name_full CrystEngComm
_journal_page_first 4142
_journal_paper_doi 10.1039/c4ce00133h
_journal_volume 16
_journal_year 2014
_chemical_formula_sum 'C16 H16 F4 N10 O4'
_chemical_formula_weight 488.39
_chemical_name_systematic
; 
 ? 
;
_space_group_IT_number 14
_symmetry_cell_setting monoclinic
_symmetry_space_group_name_Hall '-P 2yn'
_symmetry_space_group_name_H-M 'P 1 21/n 1'
_atom_sites_solution_hydrogens geom
_atom_sites_solution_primary direct
_atom_sites_solution_secondary difmap
_audit_creation_method SHELXL-97
_cell_angle_alpha 90.00
_cell_angle_beta 90.010(10)
_cell_angle_gamma 90.00
_cell_formula_units_Z 2
_cell_length_a 4.8860(12)
_cell_length_b 11.475(3)
_cell_length_c 17.771(4)
_cell_measurement_temperature 293(2)
_cell_volume 996.4(4)
_computing_structure_refinement 'SHELXL-97 (Sheldrick, 1997)'
_computing_structure_solution 'SHELXS-97 (Sheldrick, 1990)'
_diffrn_ambient_temperature 293(2)
_diffrn_measured_fraction_theta_full 0.973
_diffrn_measured_fraction_theta_max 0.973
_diffrn_radiation_monochromator graphite
_diffrn_radiation_source 'fine-focus sealed tube'
_diffrn_radiation_type MoK\a
_diffrn_radiation_wavelength 0.71073
_diffrn_reflns_av_R_equivalents 0.0429
_diffrn_reflns_av_sigmaI/netI 0.0298
_diffrn_reflns_limit_h_max 6
_diffrn_reflns_limit_h_min -6
_diffrn_reflns_limit_k_max 10
_diffrn_reflns_limit_k_min -15
_diffrn_reflns_limit_l_max 22
_diffrn_reflns_limit_l_min -23
_diffrn_reflns_number 6184
_diffrn_reflns_theta_full 28.26
_diffrn_reflns_theta_max 28.26
_diffrn_reflns_theta_min 2.11
_exptl_absorpt_coefficient_mu 0.146
_exptl_absorpt_correction_T_max 0.0001
_exptl_absorpt_correction_T_min 0.0001
_exptl_absorpt_correction_type empirical
_exptl_absorpt_process_details SADABS
_exptl_crystal_colour colourless
_exptl_crystal_density_diffrn 1.628
_exptl_crystal_density_method 'not measured'
_exptl_crystal_description block
_exptl_crystal_F_000 500
_exptl_crystal_size_max 0.25
_exptl_crystal_size_mid 0.18
_exptl_crystal_size_min 0.15
_refine_diff_density_max 0.342
_refine_diff_density_min -0.240
_refine_diff_density_rms 0.051
_refine_ls_extinction_method none
_refine_ls_goodness_of_fit_ref 1.083
_refine_ls_hydrogen_treatment mixed
_refine_ls_matrix_type full
_refine_ls_number_parameters 154
_refine_ls_number_reflns 2405
_refine_ls_number_restraints 0
_refine_ls_restrained_S_all 1.083
_refine_ls_R_factor_all 0.0530
_refine_ls_R_factor_gt 0.0440
_refine_ls_shift/su_max 0.000
_refine_ls_shift/su_mean 0.000
_refine_ls_structure_factor_coef Fsqd
_refine_ls_weighting_details 'calc w=1/[\s^2^(Fo^2^)+(0.0878P)^2^+0.0998P] where P=(Fo^2^+2Fc^2^)/3'
_refine_ls_weighting_scheme calc
_refine_ls_wR_factor_gt 0.1384
_refine_ls_wR_factor_ref 0.1446
_reflns_number_gt 1922
_reflns_number_total 2405
_reflns_threshold_expression >2sigma(I)
_cod_data_source_file c4ce00133h2.cif
_cod_data_source_block compound3
_cod_original_cell_volume 996.3(4)
_cod_original_sg_symbol_H-M P2(1)/n
_cod_database_code 7215734

loop_
_symmetry_equiv_pos_as_xyz
'x, y, z'
'-x+1/2, y+1/2, -z+1/2'
'-x, -y, -z'
'x-1/2, -y-1/2, z-1/2'

loop_
_atom_site_label
_atom_site_type_symbol
_atom_site_fract_x
_atom_site_fract_y
_atom_site_fract_z
_atom_site_U_iso_or_equiv
_atom_site_adp_type
_atom_site_occupancy
_atom_site_symmetry_multiplicity
_atom_site_calc_flag
_atom_site_refinement_flags
F1 F 0.06701(19) 0.38972(8) 0.56027(5) 0.0445(3) Uani 1 1 d .
O1 O 0.2914(3) 0.68406(10) 0.65729(6) 0.0473(3) Uani 1 1 d .
F2 F 0.2484(2) 0.32163(9) 0.43004(5) 0.0507(3) Uani 1 1 d .
N1 N -0.3013(3) 0.52353(11) 0.91579(7) 0.0408(3) Uani 1 1 d .
N2 N -0.0181(3) 0.56933(11) 0.81601(7) 0.0401(3) Uani 1 1 d .
H2 H 0.0519 0.5498 0.7734 0.080 Uiso 1 1 calc .
N3 N -0.0320(3) 0.69886(12) 0.91735(8) 0.0473(4) Uani 1 1 d .
C1 C 0.2847(3) 0.44512(13) 0.53246(7) 0.0334(3) Uani 1 1 d .
C2 C 0.3798(3) 0.40948(12) 0.46374(8) 0.0342(3) Uani 1 1 d .
O2 O 0.2191(3) 0.50005(10) 0.69023(6) 0.0526(4) Uani 1 1 d .
C3 C 0.4013(3) 0.53718(12) 0.57078(7) 0.0336(3) Uani 1 1 d .
C4 C 0.2956(3) 0.57795(13) 0.64597(8) 0.0372(4) Uani 1 1 d .
N4 N -0.2918(3) 0.64346(13) 1.01738(8) 0.0549(4) Uani 1 1 d .
H4A H -0.2391 0.7049 1.0410 0.066 Uiso 1 1 calc R
H4B H -0.4025 0.5954 1.0386 0.066 Uiso 1 1 calc R
N5 N 0.2205(3) 0.73937(13) 0.81131(8) 0.0529(4) Uani 1 1 d .
H5A H 0.2747 0.8042 0.8305 0.063 Uiso 1 1 calc R
H5B H 0.2745 0.7193 0.7671 0.063 Uiso 1 1 calc R
C5 C -0.2009(3) 0.49920(12) 0.84980(8) 0.0369(3) Uani 1 1 d .
C6 C -0.2032(4) 0.62307(13) 0.94892(9) 0.0414(4) Uani 1 1 d .
C7 C -0.2824(4) 0.39208(15) 0.80966(10) 0.0489(4) Uani 1 1 d .
H7A H -0.1893 0.3884 0.7622 0.080 Uiso 1 1 calc .
H7B H -0.4766 0.3929 0.8013 0.080 Uiso 1 1 calc .
H7C H -0.2345 0.3253 0.8394 0.080 Uiso 1 1 calc .
C8 C 0.0557(3) 0.67128(13) 0.84938(9) 0.0403(4) Uani 1 1 d .

loop_
_atom_site_aniso_label
_atom_site_aniso_U_11
_atom_site_aniso_U_22
_atom_site_aniso_U_33
_atom_site_aniso_U_23
_atom_site_aniso_U_13
_atom_site_aniso_U_12
F1 0.0488(6) 0.0463(6) 0.0384(5) 0.0023(4) 0.0129(4) -0.0035(4)
O1 0.0697(8) 0.0354(6) 0.0368(6) -0.0060(4) 0.0148(5) 0.0033(5)
F2 0.0618(6) 0.0502(6) 0.0400(5) -0.0135(4) 0.0085(4) -0.0126(4)
N1 0.0526(8) 0.0339(7) 0.0359(7) -0.0033(5) 0.0149(6) -0.0042(5)
N2 0.0571(8) 0.0321(7) 0.0310(6) -0.0046(5) 0.0151(5) -0.0039(5)
N3 0.0652(9) 0.0394(7) 0.0373(7) -0.0092(6) 0.0196(6) -0.0135(6)
C1 0.0406(8) 0.0329(7) 0.0268(7) 0.0062(5) 0.0061(5) 0.0048(5)
C2 0.0452(8) 0.0303(7) 0.0270(7) -0.0017(5) 0.0017(6) 0.0031(6)
O2 0.0890(10) 0.0389(6) 0.0299(6) 0.0021(4) 0.0224(6) 0.0075(5)
C3 0.0464(8) 0.0321(7) 0.0223(6) 0.0024(5) 0.0047(5) 0.0091(6)
C4 0.0482(9) 0.0379(8) 0.0254(7) -0.0004(5) 0.0071(6) 0.0074(6)
N4 0.0757(11) 0.0474(8) 0.0415(8) -0.0141(6) 0.0285(7) -0.0176(7)
N5 0.0814(11) 0.0412(8) 0.0360(7) -0.0090(6) 0.0228(7) -0.0210(7)
C5 0.0483(8) 0.0297(7) 0.0328(7) -0.0006(5) 0.0085(6) -0.0002(6)
C6 0.0540(9) 0.0359(8) 0.0344(8) -0.0041(6) 0.0159(7) -0.0038(7)
C7 0.0683(11) 0.0373(9) 0.0413(9) -0.0067(7) 0.0117(8) -0.0106(7)
C8 0.0526(9) 0.0356(8) 0.0325(7) -0.0040(6) 0.0111(6) -0.0058(6)

loop_
_atom_type_symbol
_atom_type_description
_atom_type_scat_dispersion_real
_atom_type_scat_dispersion_imag
_atom_type_scat_source
C C 0.0033 0.0016 'International Tables Vol C Tables 4.2.6.8 and 6.1.1.4'
H H 0.0000 0.0000 'International Tables Vol C Tables 4.2.6.8 and 6.1.1.4'
N N 0.0061 0.0033 'International Tables Vol C Tables 4.2.6.8 and 6.1.1.4'
O O 0.0106 0.0060 'International Tables Vol C Tables 4.2.6.8 and 6.1.1.4'
F F 0.0171 0.0103 'International Tables Vol C Tables 4.2.6.8 and 6.1.1.4'

loop_
_geom_angle_atom_site_label_1
_geom_angle_atom_site_label_2
_geom_angle_atom_site_label_3
_geom_angle
_geom_angle_site_symmetry_1
_geom_angle_site_symmetry_3
C5 N1 C6 115.71(13) . .
C5 N2 C8 119.77(12) . .
C5 N2 H2 120.1 . .
C8 N2 H2 120.1 . .
C8 N3 C6 115.66(14) . .
F1 C1 C2 117.30(14) . .
F1 C1 C3 120.74(12) . .
C2 C1 C3 121.92(14) . .
F2 C2 C1 117.50(13) . .
F2 C2 C3 120.58(12) . 3_666
C1 C2 C3 121.90(14) . 3_666
C2 C3 C1 116.17(13) 3_666 .
C2 C3 C4 121.55(13) 3_666 .
C1 C3 C4 122.27(13) . .
O1 C4 O2 126.79(13) . .
O1 C4 C3 117.17(12) . .
O2 C4 C3 116.04(13) . .
C6 N4 H4A 120.0 . .
C6 N4 H4B 120.0 . .
H4A N4 H4B 120.0 . .
C8 N5 H5A 120.0 . .
C8 N5 H5B 120.0 . .
H5A N5 H5B 120.0 . .
N1 C5 N2 121.64(14) . .
N1 C5 C7 120.84(14) . .
N2 C5 C7 117.52(13) . .
N4 C6 N3 118.79(15) . .
N4 C6 N1 115.54(14) . .
N3 C6 N1 125.67(14) . .
C5 C7 H7A 109.5 . .
C5 C7 H7B 109.5 . .
H7A C7 H7B 109.5 . .
C5 C7 H7C 109.5 . .
H7A C7 H7C 109.5 . .
H7B C7 H7C 109.5 . .
N5 C8 N3 121.94(15) . .
N5 C8 N2 116.80(13) . .
N3 C8 N2 121.26(14) . .

loop_
_geom_bond_atom_site_label_1
_geom_bond_atom_site_label_2
_geom_bond_distance
_geom_bond_site_symmetry_2
F1 C1 1.3341(17) .
O1 C4 1.2344(19) .
F2 C2 1.3369(17) .
N1 C5 1.3013(19) .
N1 C6 1.371(2) .
N2 C5 1.3439(19) .
N2 C8 1.360(2) .
N2 H2 0.8600 .
N3 C8 1.320(2) .
N3 C6 1.331(2) .
C1 C2 1.369(2) .
C1 C3 1.380(2) .
C2 C3 1.377(2) 3_666
O2 C4 1.2480(19) .
C3 C2 1.377(2) 3_666
C3 C4 1.5068(18) .
N4 C6 1.312(2) .
N4 H4A 0.8600 .
N4 H4B 0.8600 .
N5 C8 1.310(2) .
N5 H5A 0.8600 .
N5 H5B 0.8600 .
C5 C7 1.476(2) .
C7 H7A 0.9600 .
C7 H7B 0.9600 .
C7 H7C 0.9600 .
